data_4343247
loop_
_publ_author_name
'Doonan, Christian J.'
'Gourlay, Craig'
'Nielsen, David J.'
'Ng, Victor W. L.'
'Smith, Paul D.'
'Evans, David J.'
'George, Graham N.'
'White, Jonathan M.'
'Young, Charles G.'

_publ_section_title
;
 d(1) Oxosulfido-Mo(V) Compounds: First Isolation and Unambiguous
 Characterization of an Extended Series.
;
_journal_issue 13
_journal_name_full 'Inorganic chemistry'
_journal_page_first 6386
_journal_page_last 6396
_journal_paper_doi 10.1021/acs.inorgchem.5b00708
_journal_volume 54
_journal_year 2015
_chemical_formula_sum 'C26 H35 B Mo N7 O2 S'
_chemical_formula_weight 616.42
_chemical_name_common '[Tp(iPr)MoO(O,S-C6H4)]'
_chemical_name_systematic
;
 ?
;
_space_group_IT_number 14
_symmetry_cell_setting monoclinic
_symmetry_space_group_name_Hall '-P 2ybc'
_symmetry_space_group_name_H-M 'P 1 21/c 1'
_atom_sites_solution_hydrogens geom
_atom_sites_solution_primary direct
_atom_sites_solution_secondary difmap
_audit_creation_method SHELXL-97
_cell_angle_alpha 90.00
_cell_angle_beta 104.875(4)
_cell_angle_gamma 90.00
_cell_formula_units_Z 4
_cell_length_a 15.857(4)
_cell_length_b 8.926(2)
_cell_length_c 21.669(5)
_cell_measurement_reflns_used 1316
_cell_measurement_temperature 130(2)
_cell_measurement_theta_max 21.69
_cell_measurement_theta_min 2.64
_cell_volume 2964.2(12)
_computing_cell_refinement 'Bruker SMART'
_computing_data_collection 'Bruker SMART'
_computing_data_reduction 'Bruker SAINT'
_computing_molecular_graphics 'Bruker SHELXTL'
_computing_publication_material 'Bruker SHELXTL'
_computing_structure_refinement 'Bruker SHELXTL'
_computing_structure_solution 'Bruker SHELXTL'
_diffrn_ambient_temperature 130(2)
_diffrn_measured_fraction_theta_full 0.981
_diffrn_measured_fraction_theta_max 0.981
_diffrn_measurement_device_type 'CCD area detector'
_diffrn_measurement_method 'phi and omega scans'
_diffrn_radiation_monochromator graphite
_diffrn_radiation_source 'sealed tube'
_diffrn_radiation_type MoK\a
_diffrn_radiation_wavelength 0.71073
_diffrn_reflns_av_R_equivalents 0.1432
_diffrn_reflns_av_sigmaI/netI 0.1847
_diffrn_reflns_limit_h_max 19
_diffrn_reflns_limit_h_min -19
_diffrn_reflns_limit_k_max 11
_diffrn_reflns_limit_k_min -10
_diffrn_reflns_limit_l_max 17
_diffrn_reflns_limit_l_min -26
_diffrn_reflns_number 15850
_diffrn_reflns_theta_full 26.00
_diffrn_reflns_theta_max 26.00
_diffrn_reflns_theta_min 1.33
_exptl_absorpt_coefficient_mu 0.548
_exptl_absorpt_correction_type none
_exptl_crystal_colour brown
_exptl_crystal_density_diffrn 1.381
_exptl_crystal_density_method 'not measured'
_exptl_crystal_description prismatic
_exptl_crystal_F_000 1276
_exptl_crystal_size_max 0.181
_exptl_crystal_size_mid 0.136
_exptl_crystal_size_min 0.128
_refine_diff_density_max 1.891
_refine_diff_density_min -1.513
_refine_diff_density_rms 0.134
_refine_ls_extinction_method none
_refine_ls_goodness_of_fit_ref 0.954
_refine_ls_hydrogen_treatment mixed
_refine_ls_matrix_type full
_refine_ls_number_parameters 356
_refine_ls_number_reflns 5723
_refine_ls_number_restraints 0
_refine_ls_restrained_S_all 0.954
_refine_ls_R_factor_all 0.1749
_refine_ls_R_factor_gt 0.0936
_refine_ls_shift/su_max 0.000
_refine_ls_shift/su_mean 0.000
_refine_ls_structure_factor_coef Fsqd
_refine_ls_weighting_details 'calc w=1/[\s^2^(Fo^2^)+(0.1126P)^2^+0.0000P] where P=(Fo^2^+2Fc^2^)/3'
_refine_ls_weighting_scheme calc
_refine_ls_wR_factor_gt 0.2015
_refine_ls_wR_factor_ref 0.2436
_reflns_number_gt 2808
_reflns_number_total 5723
_reflns_threshold_expression >2sigma(I)
_cod_data_source_file ic5b00708_si_001.cif
_cod_data_source_block decg7
_cod_depositor_comments 'Adding full bibliography for 4343246--4343248.cif.'
_cod_original_cell_volume 2964.4(11)
_cod_original_sg_symbol_H-M P21/c
_cod_database_code 4343247

loop_
_symmetry_equiv_pos_as_xyz
'x, y, z'
'-x, y+1/2, -z+1/2'
'-x, -y, -z'
'x, -y-1/2, z-1/2'

loop_
_atom_site_label
_atom_site_type_symbol
_atom_site_fract_x
_atom_site_fract_y
_atom_site_fract_z
_atom_site_U_iso_or_equiv
_atom_site_adp_type
_atom_site_occupancy
_atom_site_symmetry_multiplicity
_atom_site_calc_flag
_atom_site_refinement_flags
Mo1 Mo 0.26175(5) 0.63779(8) 0.23689(4) 0.0309(3) Uani 1 1 d .
S1 S 0.3331(3) 0.6149(4) 0.1560(2) 0.0938(14) Uani 1 1 d .
O1 O 0.2938(4) 0.4794(6) 0.2770(3) 0.0369(16) Uani 1 1 d .
B1 B 0.2609(7) 0.9444(11) 0.3264(6) 0.036(3) Uani 1 1 d .
H1 H 0.259(4) 1.033(7) 0.360(3) 0.000(16) Uiso 1 1 d .
O2 O 0.1424(5) 0.5633(8) 0.1649(4) 0.050(2) Uani 1 1 d .
N11 N 0.2210(4) 0.8866(7) 0.2074(4) 0.0325(19) Uani 1 1 d .
N12 N 0.2320(5) 0.9926(7) 0.2544(4) 0.0300(18) Uani 1 1 d .
C13 C 0.2137(6) 1.1287(10) 0.2292(6) 0.043(3) Uani 1 1 d .
H13 H 0.2154 1.2193 0.2525 0.051 Uiso 1 1 calc R
C14 C 0.1921(6) 1.1156(10) 0.1641(6) 0.044(3) Uani 1 1 d .
H14 H 0.1777 1.1940 0.1335 0.053 Uiso 1 1 calc R
C15 C 0.1958(6) 0.9621(9) 0.1522(5) 0.035(2) Uani 1 1 d .
C16 C 0.1732(6) 0.8891(9) 0.0873(5) 0.037(2) Uani 1 1 d .
H16 H 0.1980 0.7855 0.0931 0.045 Uiso 1 1 calc R
C17 C 0.0787(8) 0.874(2) 0.0626(7) 0.123(7) Uani 1 1 d .
H17A H 0.0542 0.8278 0.0952 0.184 Uiso 1 1 calc R
H17B H 0.0660 0.8101 0.0244 0.184 Uiso 1 1 calc R
H17C H 0.0526 0.9727 0.0515 0.184 Uiso 1 1 calc R
C18 C 0.2129(12) 0.9659(18) 0.0407(7) 0.124(7) Uani 1 1 d .
H18A H 0.1903 0.9214 -0.0017 0.186 Uiso 1 1 calc R
H18B H 0.2764 0.9543 0.0540 0.186 Uiso 1 1 calc R
H18C H 0.1980 1.0727 0.0390 0.186 Uiso 1 1 calc R
N21 N 0.1821(4) 0.6937(8) 0.3027(3) 0.0272(17) Uani 1 1 d .
N22 N 0.1956(4) 0.8250(7) 0.3366(4) 0.0307(18) Uani 1 1 d .
C23 C 0.1434(5) 0.8260(9) 0.3768(5) 0.033(2) Uani 1 1 d .
H23 H 0.1401 0.9042 0.4058 0.040 Uiso 1 1 calc R
C24 C 0.0957(6) 0.6956(10) 0.3691(5) 0.037(2) Uani 1 1 d .
H24 H 0.0531 0.6679 0.3907 0.045 Uiso 1 1 calc R
C25 C 0.1219(5) 0.6137(9) 0.3239(5) 0.031(2) Uani 1 1 d .
C26 C 0.0944(6) 0.4589(9) 0.2991(5) 0.037(2) Uani 1 1 d .
H26 H 0.1222 0.4360 0.2637 0.044 Uiso 1 1 calc R
C27 C -0.0052(6) 0.4530(10) 0.2723(6) 0.050(3) Uani 1 1 d .
H27A H -0.0335 0.4811 0.3058 0.075 Uiso 1 1 calc R
H27B H -0.0227 0.3512 0.2575 0.075 Uiso 1 1 calc R
H27C H -0.0227 0.5230 0.2365 0.075 Uiso 1 1 calc R
C28 C 0.1258(6) 0.3431(10) 0.3521(5) 0.046(3) Uani 1 1 d .
H28A H 0.1896 0.3370 0.3629 0.069 Uiso 1 1 calc R
H28B H 0.1009 0.2449 0.3374 0.069 Uiso 1 1 calc R
H28C H 0.1070 0.3731 0.3900 0.069 Uiso 1 1 calc R
N31 N 0.3682(4) 0.7625(8) 0.2994(4) 0.035(2) Uani 1 1 d .
N32 N 0.3509(4) 0.8771(8) 0.3367(4) 0.0355(19) Uani 1 1 d .
C33 C 0.4245(6) 0.9197(11) 0.3793(6) 0.050(3) Uani 1 1 d .
H33 H 0.4294 0.9960 0.4105 0.060 Uiso 1 1 calc R
C34 C 0.4917(6) 0.8329(12) 0.3695(6) 0.057(3) Uani 1 1 d .
H34 H 0.5513 0.8386 0.3927 0.068 Uiso 1 1 calc R
C35 C 0.4566(6) 0.7359(11) 0.3198(6) 0.044(3) Uani 1 1 d .
C36 C 0.5034(7) 0.6167(12) 0.2923(7) 0.061(4) Uani 1 1 d .
H36 H 0.4591 0.5466 0.2662 0.073 Uiso 1 1 calc R
C37 C 0.5526(9) 0.6918(16) 0.2488(9) 0.105(6) Uani 1 1 d .
H37A H 0.5961 0.7610 0.2738 0.158 Uiso 1 1 calc R
H37B H 0.5114 0.7475 0.2151 0.158 Uiso 1 1 calc R
H37C H 0.5818 0.6153 0.2293 0.158 Uiso 1 1 calc R
C38 C 0.5645(9) 0.5309(17) 0.3413(9) 0.123(7) Uani 1 1 d .
H38A H 0.6029 0.5997 0.3710 0.184 Uiso 1 1 calc R
H38B H 0.5997 0.4663 0.3211 0.184 Uiso 1 1 calc R
H38C H 0.5321 0.4690 0.3646 0.184 Uiso 1 1 calc R
C39 C 0.1719(8) 0.5161(12) 0.1136(9) 0.083(6) Uani 1 1 d .
C40 C 0.2553(8) 0.5274(11) 0.1021(5) 0.048(3) Uani 1 1 d .
C41 C 0.2728(12) 0.4613(19) 0.0444(9) 0.111(6) Uani 1 1 d .
H41 H 0.3288 0.4655 0.0362 0.133 Uiso 1 1 calc R
C42 C 0.1997(15) 0.3898(15) 0.0011(7) 0.092(6) Uani 1 1 d .
H42 H 0.2046 0.3438 -0.0373 0.110 Uiso 1 1 calc R
C43 C 0.1227(18) 0.3918(16) 0.0185(10) 0.130(10) Uani 1 1 d .
H43 H 0.0747 0.3441 -0.0100 0.156 Uiso 1 1 calc R
C44 C 0.1079(12) 0.4483(16) 0.0671(10) 0.115(8) Uani 1 1 d .
H44 H 0.0502 0.4445 0.0723 0.138 Uiso 1 1 calc R
N11S N 0.4061(12) 0.2774(18) 0.4598(8) 0.145(7) Uani 1 1 d .
C12S C 0.3901(10) 0.397(2) 0.4518(8) 0.087(5) Uani 1 1 d .
C13S C 0.3695(8) 0.5530(16) 0.4415(7) 0.078(4) Uani 1 1 d .
H13A H 0.3904 0.6075 0.4818 0.117 Uiso 1 1 calc R
H13B H 0.3061 0.5652 0.4261 0.117 Uiso 1 1 calc R
H13C H 0.3978 0.5928 0.4098 0.117 Uiso 1 1 calc R

loop_
_atom_site_aniso_label
_atom_site_aniso_U_11
_atom_site_aniso_U_22
_atom_site_aniso_U_33
_atom_site_aniso_U_23
_atom_site_aniso_U_13
_atom_site_aniso_U_12
Mo1 0.0369(4) 0.0159(4) 0.0402(5) -0.0025(4) 0.0103(3) 0.0045(4)
S1 0.114(3) 0.066(2) 0.087(3) 0.005(2) 0.000(3) -0.002(2)
O1 0.040(4) 0.033(4) 0.039(4) 0.002(3) 0.010(3) 0.008(3)
B1 0.041(6) 0.019(6) 0.046(8) -0.006(5) 0.006(6) 0.000(4)
O2 0.050(5) 0.050(5) 0.050(5) 0.000(4) 0.013(4) 0.000(3)
N11 0.029(4) 0.014(4) 0.051(5) 0.001(4) 0.004(4) 0.006(3)
N12 0.036(4) 0.009(4) 0.045(5) 0.005(4) 0.010(4) 0.003(3)
C13 0.031(5) 0.025(5) 0.070(8) -0.003(6) 0.010(5) 0.007(4)
C14 0.052(6) 0.015(5) 0.064(8) 0.005(5) 0.014(6) 0.004(4)
C15 0.033(5) 0.020(5) 0.047(7) 0.003(5) 0.004(5) -0.006(4)
C16 0.047(6) 0.019(5) 0.044(6) 0.006(4) 0.008(5) 0.000(4)
C17 0.063(9) 0.23(2) 0.069(11) -0.082(13) 0.013(8) 0.001(11)
C18 0.203(19) 0.128(14) 0.066(11) -0.032(10) 0.081(12) -0.105(13)
N21 0.027(4) 0.027(4) 0.027(4) 0.000(3) 0.007(3) 0.000(3)
N22 0.031(4) 0.023(4) 0.038(5) 0.002(3) 0.006(4) 0.002(3)
C23 0.036(5) 0.026(5) 0.043(6) -0.007(4) 0.021(5) -0.003(4)
C24 0.040(5) 0.028(5) 0.047(6) -0.005(5) 0.018(5) -0.002(4)
C25 0.019(4) 0.021(5) 0.048(6) 0.006(4) 0.001(4) -0.004(3)
C26 0.031(5) 0.020(5) 0.055(7) 0.000(5) 0.003(5) -0.002(4)
C27 0.038(6) 0.028(6) 0.079(9) -0.002(5) 0.005(6) 0.001(4)
C28 0.051(6) 0.019(5) 0.068(8) 0.002(5) 0.015(6) 0.000(4)
N31 0.029(4) 0.022(4) 0.058(6) 0.000(4) 0.016(4) 0.007(3)
N32 0.032(4) 0.024(4) 0.048(5) -0.003(4) 0.005(4) -0.002(3)
C33 0.039(6) 0.032(5) 0.066(8) -0.011(5) -0.007(6) -0.017(5)
C34 0.029(5) 0.046(7) 0.086(10) -0.006(6) 0.000(6) -0.005(5)
C35 0.028(5) 0.034(6) 0.075(8) 0.011(6) 0.020(5) 0.005(4)
C36 0.039(6) 0.040(7) 0.107(11) -0.002(7) 0.024(7) 0.003(5)
C37 0.087(10) 0.080(10) 0.175(18) -0.021(11) 0.084(12) -0.010(8)
C38 0.082(11) 0.093(12) 0.163(19) -0.015(11) -0.025(12) 0.048(9)
C39 0.058(8) 0.022(6) 0.135(15) 0.041(8) -0.040(9) -0.019(6)
C40 0.071(8) 0.033(6) 0.038(7) 0.008(5) 0.009(6) 0.012(5)
C41 0.133(15) 0.095(13) 0.104(15) 0.048(11) 0.029(13) 0.077(12)
C42 0.182(19) 0.049(9) 0.041(9) 0.001(7) 0.024(11) 0.057(11)
C43 0.26(3) 0.022(9) 0.095(16) 0.003(8) 0.029(18) 0.042(12)
C44 0.123(14) 0.039(9) 0.145(19) 0.019(10) -0.036(14) 0.001(9)
N11S 0.205(18) 0.094(12) 0.101(12) -0.010(10) -0.025(12) -0.002(12)
C12S 0.081(10) 0.092(13) 0.081(12) 0.003(10) 0.010(9) -0.021(9)
C13S 0.074(9) 0.091(11) 0.069(10) 0.020(8) 0.020(8) -0.006(8)

loop_
_atom_type_symbol
_atom_type_description
_atom_type_scat_dispersion_real
_atom_type_scat_dispersion_imag
_atom_type_scat_source
C C 0.0033 0.0016 'International Tables Vol C Tables 4.2.6.8 and 6.1.1.4'
H H 0.0000 0.0000 'International Tables Vol C Tables 4.2.6.8 and 6.1.1.4'
B B 0.0013 0.0007 'International Tables Vol C Tables 4.2.6.8 and 6.1.1.4'
N N 0.0061 0.0033 'International Tables Vol C Tables 4.2.6.8 and 6.1.1.4'
O O 0.0106 0.0060 'International Tables Vol C Tables 4.2.6.8 and 6.1.1.4'
S S 0.1246 0.1234 'International Tables Vol C Tables 4.2.6.8 and 6.1.1.4'
Mo Mo -1.6832 0.6857 'International Tables Vol C Tables 4.2.6.8 and 6.1.1.4'

loop_
_geom_angle_atom_site_label_1
_geom_angle_atom_site_label_2
_geom_angle_atom_site_label_3
_geom_angle
O1 Mo1 N31 91.5(3)
O1 Mo1 N21 90.2(3)
N31 Mo1 N21 87.9(3)
O1 Mo1 O2 101.7(3)
N31 Mo1 O2 166.7(3)
N21 Mo1 O2 89.7(3)
O1 Mo1 S1 100.2(2)
N31 Mo1 S1 93.7(2)
N21 Mo1 S1 169.5(2)
O2 Mo1 S1 86.4(2)
O1 Mo1 N11 164.9(3)
N31 Mo1 N11 78.5(2)
N21 Mo1 N11 78.4(3)
O2 Mo1 N11 88.1(3)
S1 Mo1 N11 91.8(2)
C40 S1 Mo1 98.9(5)
N32 B1 N22 110.4(7)
N32 B1 N12 106.3(9)
N22 B1 N12 107.3(8)
N32 B1 H1 112(3)
N22 B1 H1 106(3)
N12 B1 H1 114(3)
C39 O2 Mo1 104.6(6)
C15 N11 N12 105.5(7)
C15 N11 Mo1 135.5(6)
N12 N11 Mo1 118.5(6)
C13 N12 N11 110.7(8)
C13 N12 B1 129.4(9)
N11 N12 B1 119.9(7)
N12 C13 C14 108.3(9)
N12 C13 H13 125.8
C14 C13 H13 125.8
C13 C14 C15 105.2(9)
C13 C14 H14 127.4
C15 C14 H14 127.4
N11 C15 C14 110.2(9)
N11 C15 C16 124.0(8)
C14 C15 C16 125.8(9)
C17 C16 C18 111.5(12)
C17 C16 C15 111.0(9)
C18 C16 C15 113.2(9)
C17 C16 H16 106.9
C18 C16 H16 106.9
C15 C16 H16 106.9
C16 C17 H17A 109.5
C16 C17 H17B 109.5
H17A C17 H17B 109.5
C16 C17 H17C 109.5
H17A C17 H17C 109.5
H17B C17 H17C 109.5
C16 C18 H18A 109.5
C16 C18 H18B 109.5
H18A C18 H18B 109.5
C16 C18 H18C 109.5
H18A C18 H18C 109.5
H18B C18 H18C 109.5
C25 N21 N22 107.2(7)
C25 N21 Mo1 132.1(6)
N22 N21 Mo1 120.4(5)
C23 N22 N21 108.3(7)
C23 N22 B1 129.5(8)
N21 N22 B1 122.2(8)
N22 C23 C24 109.0(8)
N22 C23 H23 125.5
C24 C23 H23 125.5
C25 C24 C23 106.3(8)
C25 C24 H24 126.9
C23 C24 H24 126.9
N21 C25 C24 109.1(8)
N21 C25 C26 121.7(9)
C24 C25 C26 129.1(8)
C25 C26 C28 110.1(8)
C25 C26 C27 110.0(7)
C28 C26 C27 111.5(8)
C25 C26 H26 108.4
C28 C26 H26 108.4
C27 C26 H26 108.4
C26 C27 H27A 109.5
C26 C27 H27B 109.5
H27A C27 H27B 109.5
C26 C27 H27C 109.5
H27A C27 H27C 109.5
H27B C27 H27C 109.5
C26 C28 H28A 109.5
C26 C28 H28B 109.5
H28A C28 H28B 109.5
C26 C28 H28C 109.5
H28A C28 H28C 109.5
H28B C28 H28C 109.5
N32 N31 C35 106.3(8)
N32 N31 Mo1 120.4(5)
C35 N31 Mo1 132.3(6)
C33 N32 N31 110.1(7)
C33 N32 B1 127.7(9)
N31 N32 B1 122.2(7)
N32 C33 C34 107.8(9)
N32 C33 H33 126.1
C34 C33 H33 126.1
C33 C34 C35 107.4(9)
C33 C34 H34 126.3
C35 C34 H34 126.3
N31 C35 C34 108.3(9)
N31 C35 C36 124.0(10)
C34 C35 C36 127.6(9)
C38 C36 C35 112.8(12)
C38 C36 C37 109.3(11)
C35 C36 C37 108.4(9)
C38 C36 H36 108.7
C35 C36 H36 108.7
C37 C36 H36 108.7
C36 C37 H37A 109.5
C36 C37 H37B 109.5
H37A C37 H37B 109.5
C36 C37 H37C 109.5
H37A C37 H37C 109.5
H37B C37 H37C 109.5
C36 C38 H38A 109.5
C36 C38 H38B 109.5
H38A C38 H38B 109.5
C36 C38 H38C 109.5
H38A C38 H38C 109.5
H38B C38 H38C 109.5
C44 C39 O2 112.7(16)
C44 C39 C40 116.9(19)
O2 C39 C40 130.4(12)
C39 C40 C41 120.7(14)
C39 C40 S1 118.1(11)
C41 C40 S1 121.2(12)
C42 C41 C40 115.8(15)
C42 C41 H41 122.1
C40 C41 H41 122.1
C43 C42 C41 116.2(17)
C43 C42 H42 121.9
C41 C42 H42 121.9
C44 C43 C42 128(3)
C44 C43 H43 116.0
C42 C43 H43 116.0
C43 C44 C39 122(2)
C43 C44 H44 118.9
C39 C44 H44 118.9
N11S C12S C13S 180(2)
C12S C13S H13A 109.5
C12S C13S H13B 109.5
H13A C13S H13B 109.5
C12S C13S H13C 109.5
H13A C13S H13C 109.5
H13B C13S H13C 109.5

loop_
_geom_bond_atom_site_label_1
_geom_bond_atom_site_label_2
_geom_bond_distance
Mo1 O1 1.669(6)
Mo1 N31 2.179(7)
Mo1 N21 2.192(7)
Mo1 O2 2.223(7)
Mo1 S1 2.327(5)
Mo1 N11 2.355(7)
S1 C40 1.660(12)
B1 N32 1.511(13)
B1 N22 1.540(13)
B1 N12 1.569(14)
B1 H1 1.08(6)
O2 C39 1.38(2)
N11 C15 1.342(12)
N11 N12 1.368(10)
N12 C13 1.332(11)
C13 C14 1.369(15)
C13 H13 0.9500
C14 C15 1.398(12)
C14 H14 0.9500
C15 C16 1.507(13)
C16 C17 1.463(15)
C16 C18 1.488(15)
C16 H16 1.0000
C17 H17A 0.9800
C17 H17B 0.9800
C17 H17C 0.9800
C18 H18A 0.9800
C18 H18B 0.9800
C18 H18C 0.9800
N21 C25 1.362(10)
N21 N22 1.371(9)
N22 C23 1.347(11)
C23 C24 1.375(12)
C23 H23 0.9500
C24 C25 1.370(13)
C24 H24 0.9500
C25 C26 1.505(12)
C26 C28 1.530(13)
C26 C27 1.536(12)
C26 H26 1.0000
C27 H27A 0.9800
C27 H27B 0.9800
C27 H27C 0.9800
C28 H28A 0.9800
C28 H28B 0.9800
C28 H28C 0.9800
N31 N32 1.375(10)
N31 C35 1.378(11)
N32 C33 1.344(11)
C33 C34 1.377(14)
C33 H33 0.9500
C34 C35 1.382(15)
C34 H34 0.9500
C35 C36 1.504(14)
C36 C38 1.457(17)
C36 C37 1.525(18)
C36 H36 1.0000
C37 H37A 0.9800
C37 H37B 0.9800
C37 H37C 0.9800
C38 H38A 0.9800
C38 H38B 0.9800
C38 H38C 0.9800
C39 C44 1.374(19)
C39 C40 1.411(19)
C40 C41 1.47(2)
C41 C42 1.44(2)
C41 H41 0.9500
C42 C43 1.37(3)
C42 H42 0.9500
C43 C44 1.24(3)
C43 H43 0.9500
C44 H44 0.9500
N11S C12S 1.099(19)
C12S C13S 1.436(19)
C13S H13A 0.9800
C13S H13B 0.9800
C13S H13C 0.9800
